data_4331755
loop_
_publ_author_name
'Krempner, C.'
'K\"ockerling, M.'
'Reinke, H.'
'Weichert, K.'

_publ_section_title
;
 Trisilane-1,3-diolato Complexes of Ti and Zr:&#x00A0; Syntheses and X-ray
 Crystal Structures&#x2020;
;
_journal_issue 8
_journal_name_full 'Inorganic Chemistry'
_journal_page_first 3203
_journal_page_last 3211
_journal_paper_doi 10.1021/ic0514997
_journal_volume 45
_journal_year 2006
_chemical_formula_sum 'C16 H48 O2 Si7 Ti'
_chemical_formula_weight 517.07
_chemical_melting_point 391
_chemical_name_systematic
; 
 \h^2^-[1,1,1,3,3,5,5,5-Octamethyl-2,4-bis(trimethylsilyl)pentasilane-
2,4-diolato]-\h^1^-dimethyl-titanium 
 
;
_space_group_IT_number 2
_symmetry_cell_setting triclinic
_symmetry_space_group_name_Hall '-P 1'
_symmetry_space_group_name_H-M 'P -1'
_atom_sites_solution_hydrogens geom
_atom_sites_solution_primary direct
_atom_sites_solution_secondary difmap
_audit_creation_method SHELXL-97
_cell_angle_alpha 79.403(2)
_cell_angle_beta 88.393(2)
_cell_angle_gamma 86.560(2)
_cell_formula_units_Z 2
_cell_length_a 10.0840(3)
_cell_length_b 10.1608(3)
_cell_length_c 15.8011(5)
_cell_measurement_reflns_used 8856
_cell_measurement_temperature 173(2)
_cell_measurement_theta_max 40.17
_cell_measurement_theta_min 2.22
_cell_volume 1588.29(8)
_computing_cell_refinement 'Bruker SMART'
_computing_data_collection 'Bruker SMART'
_computing_data_reduction 'Bruker SAINT'
_computing_molecular_graphics 'Bruker SHELXTL'
_computing_publication_material 'Bruker SHELXTL'
_computing_structure_refinement 'Bruker SHELXTL'
_computing_structure_solution 'Bruker SHELXTL'
_diffrn_ambient_temperature 173(2)
_diffrn_measured_fraction_theta_full 0.979
_diffrn_measured_fraction_theta_max 0.979
_diffrn_measurement_device_type 'Bruker X8Apex CCD '
_diffrn_measurement_method 'phi and omega scans'
_diffrn_radiation_monochromator graphite
_diffrn_radiation_source 'fine-focus sealed tube'
_diffrn_radiation_type MoK\a
_diffrn_radiation_wavelength 0.71073
_diffrn_reflns_av_R_equivalents 0.0309
_diffrn_reflns_av_sigmaI/netI 0.0173
_diffrn_reflns_limit_h_max 11
_diffrn_reflns_limit_h_min -11
_diffrn_reflns_limit_k_max 12
_diffrn_reflns_limit_k_min -12
_diffrn_reflns_limit_l_max 18
_diffrn_reflns_limit_l_min -18
_diffrn_reflns_number 44454
_diffrn_reflns_theta_full 24.99
_diffrn_reflns_theta_max 24.99
_diffrn_reflns_theta_min 2.95
_exptl_absorpt_coefficient_mu 0.543
_exptl_absorpt_correction_T_max 0.8413
_exptl_absorpt_correction_T_min 0.6707
_exptl_absorpt_correction_type multi-scan
_exptl_crystal_colour colourless
_exptl_crystal_density_diffrn 1.081
_exptl_crystal_description prism
_exptl_crystal_F_000 560
_exptl_crystal_size_max 0.80
_exptl_crystal_size_mid 0.43
_exptl_crystal_size_min 0.33
_refine_diff_density_max 0.263
_refine_diff_density_min -0.214
_refine_diff_density_rms 0.041
_refine_ls_extinction_method none
_refine_ls_goodness_of_fit_ref 1.086
_refine_ls_hydrogen_treatment constr
_refine_ls_matrix_type full
_refine_ls_number_parameters 251
_refine_ls_number_reflns 5466
_refine_ls_number_restraints 0
_refine_ls_restrained_S_all 1.086
_refine_ls_R_factor_all 0.0275
_refine_ls_R_factor_gt 0.0242
_refine_ls_shift/su_max 0.009
_refine_ls_shift/su_mean 0.000
_refine_ls_structure_factor_coef Fsqd
_refine_ls_weighting_details 'calc w=1/[\s^2^(Fo^2^)+(0.0290P)^2^+0.7620P] where P=(Fo^2^+2Fc^2^)/3'
_refine_ls_weighting_scheme calc
_refine_ls_wR_factor_gt 0.0639
_refine_ls_wR_factor_ref 0.0688
_reflns_number_gt 5009
_reflns_number_total 5466
_reflns_threshold_expression >2sigma(I)
_cod_data_source_file ic0514997sup1.cif
_cod_data_source_block w76(11)
_cod_depositor_comments
;
The following automatic conversions were performed:

'_symmetry_cell_setting' value 'Triclinic' changed to 'triclinic'
according to /home/saulius/struct/CIF-dictionaries/cif_core.dic
dictionary named 'cif_core.dic' version 2.4.2 from 2011-04-26.

Automatic conversion script
Id: cif_fix_values 1891 2012-01-12 08:04:46Z andrius 
;
_cod_original_sg_symbol_H-M 'P-1   '
_cod_database_code 4331755

loop_
_symmetry_equiv_pos_as_xyz
'x, y, z'
'-x, -y, -z'

loop_
_atom_site_label
_atom_site_type_symbol
_atom_site_fract_x
_atom_site_fract_y
_atom_site_fract_z
_atom_site_U_iso_or_equiv
_atom_site_adp_type
_atom_site_occupancy
_atom_site_symmetry_multiplicity
_atom_site_calc_flag
_atom_site_refinement_flags
Ti1 Ti 0.82373(3) 1.10438(3) 0.371094(17) 0.02420(8) Uani 1 1 d .
Si1 Si 1.02076(4) 0.71492(5) 0.28425(3) 0.03184(11) Uani 1 1 d .
Si2 Si 0.80936(4) 0.81978(4) 0.30064(3) 0.02303(10) Uani 1 1 d .
Si3 Si 0.72406(4) 0.94261(4) 0.16841(3) 0.02543(10) Uani 1 1 d .
Si4 Si 0.67406(4) 1.16861(4) 0.18602(3) 0.02274(10) Uani 1 1 d .
Si5 Si 0.76321(5) 1.32316(5) 0.07293(3) 0.03165(11) Uani 1 1 d .
Si6 Si 0.66738(4) 0.66716(4) 0.38451(3) 0.02911(11) Uani 1 1 d .
Si7 Si 0.44572(4) 1.21013(5) 0.21089(3) 0.03106(11) Uani 1 1 d .
O1 O 0.74611(11) 1.19440(10) 0.27591(7) 0.0282(2) Uani 1 1 d .
O2 O 0.84115(11) 0.93228(10) 0.36273(7) 0.0304(2) Uani 1 1 d .
C1 C 1.0086(2) 1.1789(2) 0.38416(16) 0.0532(5) Uani 1 1 d .
H1A H 1.0527 1.1258 0.4347 0.080 Uiso 1 1 calc R
H1B H 0.9967 1.2727 0.3913 0.080 Uiso 1 1 calc R
H1C H 1.0633 1.1733 0.3325 0.080 Uiso 1 1 calc R
C2 C 0.7078(2) 1.1199(2) 0.48005(12) 0.0481(5) Uani 1 1 d .
H2A H 0.6219 1.0818 0.4754 0.072 Uiso 1 1 calc R
H2B H 0.6935 1.2146 0.4849 0.072 Uiso 1 1 calc R
H2C H 0.7533 1.0708 0.5313 0.072 Uiso 1 1 calc R
C3 C 1.1395(2) 0.8458(2) 0.23849(16) 0.0558(5) Uani 1 1 d .
H3A H 1.1363 0.9156 0.2739 0.084 Uiso 1 1 calc R
H3B H 1.1144 0.8857 0.1795 0.084 Uiso 1 1 calc R
H3C H 1.2297 0.8044 0.2382 0.084 Uiso 1 1 calc R
C4 C 1.0802(2) 0.6332(2) 0.39369(14) 0.0565(5) Uani 1 1 d .
H4A H 1.0237 0.5596 0.4174 0.085 Uiso 1 1 calc R
H4B H 1.0757 0.6994 0.4318 0.085 Uiso 1 1 calc R
H4C H 1.1722 0.5979 0.3892 0.085 Uiso 1 1 calc R
C5 C 1.0196(2) 0.5848(2) 0.21431(14) 0.0495(5) Uani 1 1 d .
H5A H 1.1100 0.5455 0.2089 0.074 Uiso 1 1 calc R
H5B H 0.9874 0.6264 0.1571 0.074 Uiso 1 1 calc R
H5C H 0.9610 0.5143 0.2403 0.074 Uiso 1 1 calc R
C6 C 0.8501(2) 0.9337(2) 0.07861(12) 0.0464(5) Uani 1 1 d .
H6A H 0.8707 0.8398 0.0741 0.070 Uiso 1 1 calc R
H6B H 0.9314 0.9744 0.0910 0.070 Uiso 1 1 calc R
H6C H 0.8136 0.9825 0.0241 0.070 Uiso 1 1 calc R
C7 C 0.5709(2) 0.86908(19) 0.13450(13) 0.0441(4) Uani 1 1 d .
H7A H 0.5433 0.9184 0.0779 0.066 Uiso 1 1 calc R
H7B H 0.4990 0.8762 0.1768 0.066 Uiso 1 1 calc R
H7C H 0.5908 0.7745 0.1312 0.066 Uiso 1 1 calc R
C8 C 0.7119(2) 1.49873(19) 0.08733(15) 0.0547(5) Uani 1 1 d .
H8A H 0.7313 1.5092 0.1461 0.082 Uiso 1 1 calc R
H8B H 0.6164 1.5157 0.0774 0.082 Uiso 1 1 calc R
H8C H 0.7612 1.5628 0.0461 0.082 Uiso 1 1 calc R
C9 C 0.94880(19) 1.3037(2) 0.07494(14) 0.0497(5) Uani 1 1 d .
H9A H 0.9780 1.2149 0.0634 0.075 Uiso 1 1 calc R
H9B H 0.9795 1.3130 0.1317 0.075 Uiso 1 1 calc R
H9C H 0.9861 1.3730 0.0308 0.075 Uiso 1 1 calc R
C10 C 0.7005(3) 1.2971(3) -0.03283(12) 0.0628(6) Uani 1 1 d .
H10A H 0.7335 1.3659 -0.0791 0.094 Uiso 1 1 calc R
H10B H 0.6031 1.3035 -0.0317 0.094 Uiso 1 1 calc R
H10C H 0.7321 1.2081 -0.0431 0.094 Uiso 1 1 calc R
C11 C 0.4156(2) 1.3833(2) 0.23538(17) 0.0621(6) Uani 1 1 d .
H11A H 0.3241 1.3945 0.2565 0.093 Uiso 1 1 calc R
H11B H 0.4297 1.4496 0.1829 0.093 Uiso 1 1 calc R
H11C H 0.4774 1.3963 0.2795 0.093 Uiso 1 1 calc R
C12 C 0.3419(2) 1.1900(3) 0.11798(15) 0.0653(6) Uani 1 1 d .
H12A H 0.3512 1.0968 0.1095 0.098 Uiso 1 1 calc R
H12B H 0.3718 1.2493 0.0657 0.098 Uiso 1 1 calc R
H12C H 0.2486 1.2135 0.1302 0.098 Uiso 1 1 calc R
C13 C 0.3963(2) 1.0900(2) 0.30908(13) 0.0483(5) Uani 1 1 d .
H13A H 0.3045 1.1126 0.3256 0.072 Uiso 1 1 calc R
H13B H 0.4555 1.0955 0.3563 0.072 Uiso 1 1 calc R
H13C H 0.4028 0.9986 0.2969 0.072 Uiso 1 1 calc R
C14 C 0.48860(18) 0.68789(19) 0.35421(14) 0.0466(5) Uani 1 1 d .
H14A H 0.4801 0.6732 0.2950 0.070 Uiso 1 1 calc R
H14B H 0.4541 0.7788 0.3582 0.070 Uiso 1 1 calc R
H14C H 0.4378 0.6225 0.3935 0.070 Uiso 1 1 calc R
C15 C 0.7244(2) 0.49043(17) 0.37826(14) 0.0471(5) Uani 1 1 d .
H15A H 0.6653 0.4285 0.4137 0.071 Uiso 1 1 calc R
H15B H 0.8152 0.4725 0.3995 0.071 Uiso 1 1 calc R
H15C H 0.7224 0.4777 0.3183 0.071 Uiso 1 1 calc R
C16 C 0.6806(2) 0.6937(2) 0.49807(12) 0.0541(5) Uani 1 1 d .
H16A H 0.6476 0.7851 0.5020 0.081 Uiso 1 1 calc R
H16B H 0.7738 0.6807 0.5153 0.081 Uiso 1 1 calc R
H16C H 0.6275 0.6292 0.5363 0.081 Uiso 1 1 calc R

loop_
_atom_site_aniso_label
_atom_site_aniso_U_11
_atom_site_aniso_U_22
_atom_site_aniso_U_33
_atom_site_aniso_U_23
_atom_site_aniso_U_13
_atom_site_aniso_U_12
Ti1 0.02889(16) 0.02132(14) 0.02306(15) -0.00534(11) -0.00421(11) -0.00098(10)
Si1 0.0236(2) 0.0327(2) 0.0394(3) -0.0079(2) -0.00304(18) 0.00239(17)
Si2 0.0245(2) 0.0194(2) 0.0251(2) -0.00430(16) -0.00112(16) 0.00058(15)
Si3 0.0297(2) 0.0249(2) 0.0222(2) -0.00601(16) -0.00159(16) 0.00053(16)
Si4 0.0239(2) 0.0222(2) 0.0209(2) -0.00102(16) -0.00038(15) 0.00045(15)
Si5 0.0314(2) 0.0318(2) 0.0282(2) 0.00437(18) 0.00103(18) -0.00432(18)
Si6 0.0312(2) 0.0231(2) 0.0318(2) -0.00206(17) 0.00233(18) -0.00261(17)
Si7 0.0246(2) 0.0338(2) 0.0328(2) -0.00242(19) -0.00014(17) 0.00340(17)
O1 0.0354(6) 0.0227(5) 0.0264(6) -0.0042(4) -0.0047(4) -0.0002(4)
O2 0.0397(7) 0.0239(5) 0.0281(6) -0.0053(4) -0.0076(5) 0.0001(5)
C1 0.0382(11) 0.0463(11) 0.0784(15) -0.0172(10) -0.0162(10) -0.0052(8)
C2 0.0699(14) 0.0392(10) 0.0334(10) -0.0053(8) 0.0119(9) 0.0011(9)
C3 0.0336(11) 0.0586(13) 0.0751(15) -0.0093(11) 0.0033(10) -0.0127(9)
C4 0.0430(12) 0.0657(14) 0.0569(13) -0.0018(11) -0.0177(9) 0.0069(10)
C5 0.0433(11) 0.0482(11) 0.0600(13) -0.0222(10) 0.0054(9) 0.0066(9)
C6 0.0577(12) 0.0478(11) 0.0313(9) -0.0070(8) 0.0103(8) 0.0108(9)
C7 0.0497(11) 0.0402(10) 0.0455(11) -0.0129(8) -0.0171(8) -0.0051(8)
C8 0.0520(13) 0.0320(10) 0.0725(15) 0.0092(9) 0.0040(10) -0.0015(8)
C9 0.0347(10) 0.0497(12) 0.0638(13) -0.0075(10) 0.0098(9) -0.0081(8)
C10 0.0727(16) 0.0829(17) 0.0291(10) 0.0034(10) -0.0056(10) -0.0146(12)
C11 0.0524(13) 0.0405(11) 0.0908(18) -0.0124(11) 0.0156(12) 0.0121(9)
C12 0.0415(12) 0.1007(19) 0.0522(13) -0.0119(12) -0.0173(10) 0.0080(11)
C13 0.0403(11) 0.0551(12) 0.0460(11) -0.0005(9) 0.0119(8) -0.0070(9)
C14 0.0326(10) 0.0396(10) 0.0640(13) 0.0000(9) 0.0034(9) -0.0048(8)
C15 0.0478(11) 0.0254(9) 0.0661(13) -0.0032(8) 0.0032(9) -0.0036(8)
C16 0.0708(15) 0.0570(13) 0.0350(10) -0.0063(9) 0.0086(9) -0.0180(11)

loop_
_atom_type_symbol
_atom_type_description
_atom_type_scat_dispersion_real
_atom_type_scat_dispersion_imag
_atom_type_scat_source
C C 0.0033 0.0016 'International Tables Vol C Tables 4.2.6.8 and 6.1.1.4'
H H 0.0000 0.0000 'International Tables Vol C Tables 4.2.6.8 and 6.1.1.4'
Si Si 0.0817 0.0704 'International Tables Vol C Tables 4.2.6.8 and 6.1.1.4'
Ti Ti 0.2776 0.4457 'International Tables Vol C Tables 4.2.6.8 and 6.1.1.4'
O O 0.0106 0.0060 'International Tables Vol C Tables 4.2.6.8 and 6.1.1.4'

loop_
_geom_angle_atom_site_label_1
_geom_angle_atom_site_label_2
_geom_angle_atom_site_label_3
_geom_angle
O2 Ti1 O1 108.19(5)
O2 Ti1 C2 107.82(7)
O1 Ti1 C2 111.24(7)
O2 Ti1 C1 110.62(7)
O1 Ti1 C1 109.94(7)
C2 Ti1 C1 109.01(9)
C4 Si1 C5 108.92(10)
C4 Si1 C3 107.74(11)
C5 Si1 C3 109.99(10)
C4 Si1 Si2 108.08(7)
C5 Si1 Si2 112.90(7)
C3 Si1 Si2 109.07(7)
O2 Si2 Si1 102.41(4)
O2 Si2 Si6 105.80(4)
Si1 Si2 Si6 110.41(2)
O2 Si2 Si3 107.23(4)
Si1 Si2 Si3 112.83(2)
Si6 Si2 Si3 116.83(2)
C7 Si3 C6 105.26(10)
C7 Si3 Si2 112.29(6)
C6 Si3 Si2 109.83(6)
C7 Si3 Si4 110.06(6)
C6 Si3 Si4 111.32(6)
Si2 Si3 Si4 108.10(2)
O1 Si4 Si5 105.67(4)
O1 Si4 Si7 104.29(4)
Si5 Si4 Si7 113.53(2)
O1 Si4 Si3 109.22(4)
Si5 Si4 Si3 111.90(2)
Si7 Si4 Si3 111.69(2)
C9 Si5 C10 110.66(11)
C9 Si5 C8 108.13(10)
C10 Si5 C8 108.63(11)
C9 Si5 Si4 109.44(7)
C10 Si5 Si4 110.25(8)
C8 Si5 Si4 109.70(7)
C14 Si6 C15 106.86(9)
C14 Si6 C16 108.63(10)
C15 Si6 C16 109.30(10)
C14 Si6 Si2 115.56(6)
C15 Si6 Si2 110.43(7)
C16 Si6 Si2 105.95(7)
C13 Si7 C12 109.67(11)
C13 Si7 C11 107.13(10)
C12 Si7 C11 110.04(12)
C13 Si7 Si4 107.59(7)
C12 Si7 Si4 112.74(8)
C11 Si7 Si4 109.49(8)
Si4 O1 Ti1 140.97(6)
Si2 O2 Ti1 144.33(7)
Ti1 C1 H1A 109.5
Ti1 C1 H1B 109.5
H1A C1 H1B 109.5
Ti1 C1 H1C 109.5
H1A C1 H1C 109.5
H1B C1 H1C 109.5
Ti1 C2 H2A 109.5
Ti1 C2 H2B 109.5
H2A C2 H2B 109.5
Ti1 C2 H2C 109.5
H2A C2 H2C 109.5
H2B C2 H2C 109.5
Si1 C3 H3A 109.5
Si1 C3 H3B 109.5
H3A C3 H3B 109.5
Si1 C3 H3C 109.5
H3A C3 H3C 109.5
H3B C3 H3C 109.5
Si1 C4 H4A 109.5
Si1 C4 H4B 109.5
H4A C4 H4B 109.5
Si1 C4 H4C 109.5
H4A C4 H4C 109.5
H4B C4 H4C 109.5
Si1 C5 H5A 109.5
Si1 C5 H5B 109.5
H5A C5 H5B 109.5
Si1 C5 H5C 109.5
H5A C5 H5C 109.5
H5B C5 H5C 109.5
Si3 C6 H6A 109.5
Si3 C6 H6B 109.5
H6A C6 H6B 109.5
Si3 C6 H6C 109.5
H6A C6 H6C 109.5
H6B C6 H6C 109.5
Si3 C7 H7A 109.5
Si3 C7 H7B 109.5
H7A C7 H7B 109.5
Si3 C7 H7C 109.5
H7A C7 H7C 109.5
H7B C7 H7C 109.5
Si5 C8 H8A 109.5
Si5 C8 H8B 109.5
H8A C8 H8B 109.5
Si5 C8 H8C 109.5
H8A C8 H8C 109.5
H8B C8 H8C 109.5
Si5 C9 H9A 109.5
Si5 C9 H9B 109.5
H9A C9 H9B 109.5
Si5 C9 H9C 109.5
H9A C9 H9C 109.5
H9B C9 H9C 109.5
Si5 C10 H10A 109.5
Si5 C10 H10B 109.5
H10A C10 H10B 109.5
Si5 C10 H10C 109.5
H10A C10 H10C 109.5
H10B C10 H10C 109.5
Si7 C11 H11A 109.5
Si7 C11 H11B 109.5
H11A C11 H11B 109.5
Si7 C11 H11C 109.5
H11A C11 H11C 109.5
H11B C11 H11C 109.5
Si7 C12 H12A 109.5
Si7 C12 H12B 109.5
H12A C12 H12B 109.5
Si7 C12 H12C 109.5
H12A C12 H12C 109.5
H12B C12 H12C 109.5
Si7 C13 H13A 109.5
Si7 C13 H13B 109.5
H13A C13 H13B 109.5
Si7 C13 H13C 109.5
H13A C13 H13C 109.5
H13B C13 H13C 109.5
Si6 C14 H14A 109.5
Si6 C14 H14B 109.5
H14A C14 H14B 109.5
Si6 C14 H14C 109.5
H14A C14 H14C 109.5
H14B C14 H14C 109.5
Si6 C15 H15A 109.5
Si6 C15 H15B 109.5
H15A C15 H15B 109.5
Si6 C15 H15C 109.5
H15A C15 H15C 109.5
H15B C15 H15C 109.5
Si6 C16 H16A 109.5
Si6 C16 H16B 109.5
H16A C16 H16B 109.5
Si6 C16 H16C 109.5
H16A C16 H16C 109.5
H16B C16 H16C 109.5

loop_
_geom_bond_atom_site_label_1
_geom_bond_atom_site_label_2
_geom_bond_distance
Ti1 O2 1.7757(11)
Ti1 O1 1.7848(11)
Ti1 C2 2.0787(18)
Ti1 C1 2.0829(19)
Si1 C4 1.873(2)
Si1 C5 1.8735(19)
Si1 C3 1.874(2)
Si1 Si2 2.3547(6)
Si2 O2 1.6870(11)
Si2 Si6 2.3696(6)
Si2 Si3 2.3825(6)
Si3 C7 1.8877(18)
Si3 C6 1.8894(18)
Si3 Si4 2.3861(6)
Si4 O1 1.6827(11)
Si4 Si5 2.3483(6)
Si4 Si7 2.3511(6)
Si5 C9 1.871(2)
Si5 C10 1.872(2)
Si5 C8 1.880(2)
Si6 C14 1.8681(19)
Si6 C15 1.8715(18)
Si6 C16 1.873(2)
Si7 C13 1.8654(19)
Si7 C12 1.875(2)
Si7 C11 1.876(2)
C1 H1A 0.9800
C1 H1B 0.9800
C1 H1C 0.9800
C2 H2A 0.9800
C2 H2B 0.9800
C2 H2C 0.9800
C3 H3A 0.9800
C3 H3B 0.9800
C3 H3C 0.9800
C4 H4A 0.9800
C4 H4B 0.9800
C4 H4C 0.9800
C5 H5A 0.9800
C5 H5B 0.9800
C5 H5C 0.9800
C6 H6A 0.9800
C6 H6B 0.9800
C6 H6C 0.9800
C7 H7A 0.9800
C7 H7B 0.9800
C7 H7C 0.9800
C8 H8A 0.9800
C8 H8B 0.9800
C8 H8C 0.9800
C9 H9A 0.9800
C9 H9B 0.9800
C9 H9C 0.9800
C10 H10A 0.9800
C10 H10B 0.9800
C10 H10C 0.9800
C11 H11A 0.9800
C11 H11B 0.9800
C11 H11C 0.9800
C12 H12A 0.9800
C12 H12B 0.9800
C12 H12C 0.9800
C13 H13A 0.9800
C13 H13B 0.9800
C13 H13C 0.9800
C14 H14A 0.9800
C14 H14B 0.9800
C14 H14C 0.9800
C15 H15A 0.9800
C15 H15B 0.9800
C15 H15C 0.9800
C16 H16A 0.9800
C16 H16B 0.9800
C16 H16C 0.9800

loop_
_geom_torsion_atom_site_label_1
_geom_torsion_atom_site_label_2
_geom_torsion_atom_site_label_3
_geom_torsion_atom_site_label_4
_geom_torsion
C4 Si1 Si2 O2 61.03(9)
C5 Si1 Si2 O2 -178.44(9)
C3 Si1 Si2 O2 -55.85(9)
C4 Si1 Si2 Si6 -51.26(8)
C5 Si1 Si2 Si6 69.27(8)
C3 Si1 Si2 Si6 -168.14(8)
C4 Si1 Si2 Si3 175.96(8)
C5 Si1 Si2 Si3 -63.50(8)
C3 Si1 Si2 Si3 59.09(8)
O2 Si2 Si3 C7 -133.35(8)
Si1 Si2 Si3 C7 114.65(7)
Si6 Si2 Si3 C7 -14.91(7)
O2 Si2 Si3 C6 109.89(8)
Si1 Si2 Si3 C6 -2.11(8)
Si6 Si2 Si3 C6 -131.67(7)
O2 Si2 Si3 Si4 -11.75(5)
Si1 Si2 Si3 Si4 -123.74(2)
Si6 Si2 Si3 Si4 106.69(3)
C7 Si3 Si4 O1 137.30(8)
C6 Si3 Si4 O1 -106.38(8)
Si2 Si3 Si4 O1 14.33(5)
C7 Si3 Si4 Si5 -106.06(7)
C6 Si3 Si4 Si5 10.26(8)
Si2 Si3 Si4 Si5 130.97(2)
C7 Si3 Si4 Si7 22.46(7)
C6 Si3 Si4 Si7 138.78(7)
Si2 Si3 Si4 Si7 -100.51(3)
O1 Si4 Si5 C9 53.95(9)
Si7 Si4 Si5 C9 167.64(7)
Si3 Si4 Si5 C9 -64.82(8)
O1 Si4 Si5 C10 175.88(10)
Si7 Si4 Si5 C10 -70.43(9)
Si3 Si4 Si5 C10 57.12(9)
O1 Si4 Si5 C8 -64.53(9)
Si7 Si4 Si5 C8 49.16(8)
Si3 Si4 Si5 C8 176.70(8)
O2 Si2 Si6 C14 104.24(9)
Si1 Si2 Si6 C14 -145.67(8)
Si3 Si2 Si6 C14 -14.97(8)
O2 Si2 Si6 C15 -134.35(8)
Si1 Si2 Si6 C15 -24.26(8)
Si3 Si2 Si6 C15 106.44(8)
O2 Si2 Si6 C16 -16.10(9)
Si1 Si2 Si6 C16 93.99(8)
Si3 Si2 Si6 C16 -135.31(8)
O1 Si4 Si7 C13 -59.72(8)
Si5 Si4 Si7 C13 -174.23(8)
Si3 Si4 Si7 C13 58.11(8)
O1 Si4 Si7 C12 179.23(10)
Si5 Si4 Si7 C12 64.72(10)
Si3 Si4 Si7 C12 -62.94(10)
O1 Si4 Si7 C11 56.38(10)
Si5 Si4 Si7 C11 -58.13(9)
Si3 Si4 Si7 C11 174.22(9)
Si5 Si4 O1 Ti1 -134.55(10)
Si7 Si4 O1 Ti1 105.50(10)
Si3 Si4 O1 Ti1 -14.02(12)
O2 Ti1 O1 Si4 6.69(12)
C2 Ti1 O1 Si4 -111.56(12)
C1 Ti1 O1 Si4 127.59(12)
Si1 Si2 O2 Ti1 126.22(12)
Si6 Si2 O2 Ti1 -118.09(12)
Si3 Si2 O2 Ti1 7.27(14)
O1 Ti1 O2 Si2 -2.22(14)
C2 Ti1 O2 Si2 118.19(13)
C1 Ti1 O2 Si2 -122.69(13)
